data_7062717
loop_
_publ_author_name
'Gu, Li'
'Li, Shuaibing'
'Han, Huabo'
'Wang, Xinzhong'
'Zhou, Changjiang'
'Lu, Junjian'
'Zhou, Liang'
'Lu, Guangzhao'

_publ_section_title
;
 Asymmetric [Ir(C1^N1)(C2^N2)(L^X)]-tris-heteroleptic iridium(iii)
 complexes enable deep blue phosphorescent emission
;
_journal_issue 40
_journal_name_full 'New Journal of Chemistry'
_journal_page_first 18603
_journal_page_last 18609
_journal_paper_doi 10.1039/D3NJ03513A
_journal_volume 47
_journal_year 2023
_chemical_formula_moiety 'C30 H17 F7 Ir N7'
_chemical_formula_sum 'C30 H17 F7 Ir N7'
_chemical_formula_weight 800.71
_chemical_properties_physical Air-sensitive,Light-sensitive,Photo-sensitive
_space_group_crystal_system monoclinic
_space_group_IT_number 15
_space_group_name_Hall '-I 2ya'
_space_group_name_H-M_alt 'I 1 2/a 1'
_atom_sites_solution_hydrogens geom
_atom_sites_solution_primary dual
_audit_creation_date 2022-01-11
_audit_creation_method
;
Olex2 1.5-beta
(compiled 2021.12.09 svn.r5202d8cf for OlexSys, GUI svn.r6439)
;
_audit_update_record
;
2023-02-20 deposited with the CCDC.	2023-09-18 downloaded from the CCDC.
;
_cell_angle_alpha 90
_cell_angle_beta 95.784(4)
_cell_angle_gamma 90
_cell_formula_units_Z 8
_cell_length_a 15.8449(6)
_cell_length_b 10.4597(4)
_cell_length_c 34.0306(13)
_cell_measurement_reflns_used 5986
_cell_measurement_temperature 200.00(10)
_cell_measurement_theta_max 28.9280
_cell_measurement_theta_min 2.5630
_cell_volume 5611.3(4)
_computing_cell_refinement 'CrysAlisPro 1.171.38.43f (Rigaku OD, 2015)'
_computing_data_collection 'CrysAlisPro 1.171.38.43f (Rigaku OD, 2015)'
_computing_data_reduction 'CrysAlisPro 1.171.38.43f (Rigaku OD, 2015)'
_computing_molecular_graphics 'Olex2 1.5-beta (Dolomanov et al., 2009)'
_computing_publication_material 'Olex2 1.5-beta (Dolomanov et al., 2009)'
_computing_structure_refinement 'SHELXL 2017/1 (Sheldrick, 2015)'
_computing_structure_solution 'SHELXT 2018/2 (Sheldrick, 2018)'
_diffrn_ambient_environment N~2~
_diffrn_ambient_temperature 200.00(10)
_diffrn_detector 'CCD plate'
_diffrn_detector_area_resol_mean 5.2684
_diffrn_detector_type AtlasS2
_diffrn_measured_fraction_theta_full 1.000
_diffrn_measured_fraction_theta_max 0.840
_diffrn_measurement_details
;
List of Runs (angles in degrees, time in seconds):

  # Type    Start    End  Width  t~exp~   \w     \q     \k     \f   Frames
#--------------------------------------------------------------------------
  1  \w     36.00  62.00   1.00    6.00    --   11.90 178.00   0.00   26
  2  \w      1.00  78.00   1.00    6.00    --   11.90  57.00 -90.00   77
  3  \w    -21.00  80.00   1.00    6.00    --   11.90  77.00   0.00  101
;
_diffrn_measurement_device 'four-circle diffractometer'
_diffrn_measurement_device_type 'SuperNova, Dual, Cu at zero, AtlasS2'
_diffrn_measurement_method '\w scans'
_diffrn_orient_matrix_type 'CrysAlisPro convention (1999,Acta A55,543-557)'
_diffrn_orient_matrix_UB_11 -0.0381494500
_diffrn_orient_matrix_UB_12 -0.0025599500
_diffrn_orient_matrix_UB_13 0.0092290500
_diffrn_orient_matrix_UB_21 0.0229850000
_diffrn_orient_matrix_UB_22 0.0139026000
_diffrn_orient_matrix_UB_23 0.0184704000
_diffrn_orient_matrix_UB_31 -0.0063265000
_diffrn_orient_matrix_UB_32 0.0663479000
_diffrn_orient_matrix_UB_33 -0.0035262000
_diffrn_radiation_monochromator mirror
_diffrn_radiation_probe x-ray
_diffrn_radiation_type 'Mo K\a'
_diffrn_radiation_wavelength 0.71073
_diffrn_reflns_av_R_equivalents 0.0446
_diffrn_reflns_av_unetI/netI 0.0667
_diffrn_reflns_Laue_measured_fraction_full 1.000
_diffrn_reflns_Laue_measured_fraction_max 0.840
_diffrn_reflns_limit_h_max 21
_diffrn_reflns_limit_h_min -18
_diffrn_reflns_limit_k_max 9
_diffrn_reflns_limit_k_min -14
_diffrn_reflns_limit_l_max 46
_diffrn_reflns_limit_l_min -46
_diffrn_reflns_number 14992
_diffrn_reflns_point_group_measured_fraction_full 1.000
_diffrn_reflns_point_group_measured_fraction_max 0.840
_diffrn_reflns_theta_full 25.242
_diffrn_reflns_theta_max 29.608
_diffrn_reflns_theta_min 2.337
_diffrn_source 'micro-focus sealed X-ray tube'
_diffrn_source_type 'SuperNova (Mo) X-ray Source'
_exptl_absorpt_coefficient_mu 4.841
_exptl_absorpt_correction_T_max 1.00000
_exptl_absorpt_correction_T_min 0.51263
_exptl_absorpt_correction_type multi-scan
_exptl_absorpt_process_details
;
CrysAlisPro 1.171.38.43f (Rigaku Oxford Diffraction, 2015)
Empirical absorption correction using spherical harmonics,
 implemented in SCALE3 ABSPACK scaling algorithm.
;
_exptl_crystal_colour colourless
_exptl_crystal_colour_primary colourless
_exptl_crystal_density_diffrn 1.896
_exptl_crystal_description block
_exptl_crystal_F_000 3088
_exptl_crystal_preparation Luminescent
_exptl_crystal_size_max 0.11
_exptl_crystal_size_mid 0.09
_exptl_crystal_size_min 0.07
_refine_diff_density_max 0.884
_refine_diff_density_min -1.084
_refine_diff_density_rms 0.139
_refine_ls_extinction_method none
_refine_ls_goodness_of_fit_ref 1.015
_refine_ls_hydrogen_treatment constr
_refine_ls_matrix_type full
_refine_ls_number_parameters 407
_refine_ls_number_reflns 6628
_refine_ls_number_restraints 0
_refine_ls_restrained_S_all 1.015
_refine_ls_R_factor_all 0.0532
_refine_ls_R_factor_gt 0.0365
_refine_ls_shift/su_max 0.003
_refine_ls_shift/su_mean 0.000
_refine_ls_structure_factor_coef Fsqd
_refine_ls_weighting_details 'w=1/[\s^2^(Fo^2^)+(0.0193P)^2^] where P=(Fo^2^+2Fc^2^)/3'
_refine_ls_weighting_scheme calc
_refine_ls_wR_factor_gt 0.0615
_refine_ls_wR_factor_ref 0.0675
_reflns_Friedel_coverage 0.000
_reflns_number_gt 5261
_reflns_number_total 6628
_reflns_threshold_expression 'I > 2\s(I)'
_cod_data_source_file d3nj03513a2.cif
_cod_data_source_block ir3
_cod_depositor_comments 'Adding full bibliography for 7062717--7062718.cif.'
_cod_database_code 7062717
_shelx_shelxl_version_number 2017/1
_shelx_space_group_comment
;
The symmetry employed for this shelxl refinement is uniquely defined
by the following loop, which should always be used as a source of
symmetry information in preference to the above space-group names.
They are only intended as comments.
;
_olex2_refinement_description
;
1. Fixed Uiso
 At 1.2 times of:
  All C(H) groups
 At 1.5 times of:
  All C(H,H,H) groups
2.a Aromatic/amide H refined with riding coordinates:
 C1(H1), C2(H2), C3(H3), C4(H4), C9(H9), C12(H12), C14(H14), C18(H18),
 C20(H20), C21(H21), C23(H23), C24(H24), C25(H25), C26(H26)
2.b Idealised Me refined as rotating group:
 C22(H22A,H22B,H22C)
;
_olex2_date_sample_data_collection 2022-01-11
_olex2_submission_special_instructions 'No special instructions were received'
_oxdiff_exptl_absorpt_empirical_details
;
Empirical correction (ABSPACK) includes:
- Absorption correction using spherical harmonics
- Frame scaling
;
_oxdiff_exptl_absorpt_empirical_full_max 2.718
_oxdiff_exptl_absorpt_empirical_full_min 0.720

loop_
_space_group_symop_operation_xyz
'x, y, z'
'-x+1/2, y, -z'
'x+1/2, y+1/2, z+1/2'
'-x+1, y+1/2, -z+1/2'
'-x, -y, -z'
'x-1/2, -y, z'
'-x+1/2, -y+1/2, -z+1/2'
'x, -y+1/2, z+1/2'

loop_
_atom_site_label
_atom_site_type_symbol
_atom_site_fract_x
_atom_site_fract_y
_atom_site_fract_z
_atom_site_U_iso_or_equiv
_atom_site_adp_type
_atom_site_occupancy
_atom_site_site_symmetry_order
_atom_site_calc_flag
_atom_site_refinement_flags_posn
_atom_site_refinement_flags_adp
_atom_site_refinement_flags_occupancy
_atom_site_disorder_assembly
_atom_site_disorder_group
Ir1 Ir 0.38388(2) 0.22189(2) 0.38816(2) 0.02243(6) Uani 1 1 d . . . . .
F1 F 0.3847(2) -0.0049(3) 0.52554(9) 0.0696(10) Uani 1 1 d . . . . .
F2 F 0.40766(19) -0.2799(2) 0.42692(9) 0.0495(8) Uani 1 1 d . . . . .
F3 F 0.70705(17) 0.3353(3) 0.44300(10) 0.0649(10) Uani 1 1 d . . . . .
F4 F 0.66371(17) 0.1149(3) 0.32383(9) 0.0611(9) Uani 1 1 d . . . . .
F5 F 0.4451(2) 0.6862(3) 0.29567(11) 0.0750(11) Uani 1 1 d . . . . .
F6 F 0.3241(3) 0.6846(4) 0.26670(12) 0.1119(18) Uani 1 1 d . . . . .
F7 F 0.3493(3) 0.7817(3) 0.32035(14) 0.1159(18) Uani 1 1 d . . . . .
N1 N 0.3782(2) 0.3018(3) 0.44266(10) 0.0234(8) Uani 1 1 d . . . . .
N2 N 0.3975(3) -0.1394(4) 0.47585(13) 0.0444(11) Uani 1 1 d . . . . .
N3 N 0.3991(2) 0.1330(3) 0.33581(10) 0.0256(8) Uani 1 1 d . . . . .
N4 N 0.3576(2) 0.3925(3) 0.35682(10) 0.0255(8) Uani 1 1 d . . . . .
N5 N 0.4030(2) 0.4841(3) 0.34000(10) 0.0285(9) Uani 1 1 d . . . . .
N6 N 0.2622(2) 0.5295(4) 0.32771(11) 0.0342(9) Uani 1 1 d . . . . .
N7 N 0.2465(2) 0.2291(3) 0.38069(11) 0.0273(8) Uani 1 1 d . . . . .
C1 C 0.3733(3) 0.4283(4) 0.44926(14) 0.0308(11) Uani 1 1 d . . . . .
H1 H 0.372634 0.483640 0.427828 0.037 Uiso 1 1 calc R U . . .
C2 C 0.3693(3) 0.4794(5) 0.48610(14) 0.0400(13) Uani 1 1 d . . . . .
H2 H 0.365227 0.567274 0.489582 0.048 Uiso 1 1 calc R U . . .
C3 C 0.3715(4) 0.3973(5) 0.51786(15) 0.0546(16) Uani 1 1 d . . . . .
H3 H 0.369182 0.428800 0.543288 0.066 Uiso 1 1 calc R U . . .
C4 C 0.3771(4) 0.2680(5) 0.51127(15) 0.0483(14) Uani 1 1 d . . . . .
H4 H 0.378352 0.211941 0.532538 0.058 Uiso 1 1 calc R U . . .
C5 C 0.3809(3) 0.2200(4) 0.47399(14) 0.0316(11) Uani 1 1 d . . . . .
C6 C 0.3875(3) 0.0858(4) 0.46205(13) 0.0294(11) Uani 1 1 d . . . . .
C7 C 0.3899(3) -0.0197(5) 0.48647(14) 0.0413(13) Uani 1 1 d . . . . .
C8 C 0.4012(3) -0.1558(4) 0.43794(16) 0.0360(12) Uani 1 1 d . . . . .
C9 C 0.3988(3) -0.0630(4) 0.40954(14) 0.0278(10) Uani 1 1 d . . . . .
H9 H 0.401196 -0.083995 0.383122 0.033 Uiso 1 1 calc R U . . .
C10 C 0.3927(3) 0.0633(4) 0.42134(13) 0.0256(10) Uani 1 1 d . . . . .
C11 C 0.5111(3) 0.2268(4) 0.38954(13) 0.0246(10) Uani 1 1 d . . . . .
C12 C 0.5675(3) 0.2810(4) 0.41906(15) 0.0341(11) Uani 1 1 d . . . . .
H12 H 0.547752 0.317917 0.441255 0.041 Uiso 1 1 calc R U . . .
C13 C 0.6529(3) 0.2789(5) 0.41471(15) 0.0388(12) Uani 1 1 d . . . . .
C14 C 0.6862(3) 0.2262(5) 0.38311(16) 0.0413(13) Uani 1 1 d . . . . .
H14 H 0.744192 0.227767 0.380830 0.050 Uiso 1 1 calc R U . . .
C15 C 0.6300(3) 0.1706(5) 0.35476(14) 0.0350(11) Uani 1 1 d . . . . .
C16 C 0.5432(3) 0.1697(4) 0.35654(13) 0.0258(10) Uani 1 1 d . . . . .
C17 C 0.4806(3) 0.1138(4) 0.32698(13) 0.0253(10) Uani 1 1 d . . . . .
C18 C 0.4949(3) 0.0492(4) 0.29258(13) 0.0350(12) Uani 1 1 d . . . . .
H18 H 0.550344 0.036137 0.286780 0.042 Uiso 1 1 calc R U . . .
C19 C 0.4285(3) 0.0039(4) 0.26669(13) 0.0340(11) Uani 1 1 d . . . . .
C20 C 0.3474(3) 0.0292(5) 0.27571(14) 0.0383(12) Uani 1 1 d . . . . .
H20 H 0.301231 0.004232 0.258367 0.046 Uiso 1 1 calc R U . . .
C21 C 0.3342(3) 0.0911(4) 0.31009(14) 0.0352(12) Uani 1 1 d . . . . .
H21 H 0.278862 0.104774 0.315932 0.042 Uiso 1 1 calc R U . . .
C22 C 0.4449(3) -0.0730(5) 0.23086(14) 0.0488(14) Uani 1 1 d . . . . .
H22A H 0.483320 -0.027150 0.215914 0.073 Uiso 1 1 calc R U . . .
H22B H 0.392376 -0.086930 0.214762 0.073 Uiso 1 1 calc R U . . .
H22C H 0.469394 -0.153794 0.239037 0.073 Uiso 1 1 calc R U . . .
C23 C 0.1934(3) 0.1419(4) 0.39297(13) 0.0318(11) Uani 1 1 d . . . . .
H23 H 0.216190 0.067233 0.404496 0.038 Uiso 1 1 calc R U . . .
C24 C 0.1072(3) 0.1570(5) 0.38940(14) 0.0406(13) Uani 1 1 d . . . . .
H24 H 0.072143 0.092676 0.397362 0.049 Uiso 1 1 calc R U . . .
C25 C 0.0732(3) 0.2706(6) 0.37363(16) 0.0492(15) Uani 1 1 d . . . . .
H25 H 0.015067 0.285374 0.372129 0.059 Uiso 1 1 calc R U . . .
C26 C 0.1264(3) 0.3603(6) 0.36033(15) 0.0506(15) Uani 1 1 d . . . . .
H26 H 0.104627 0.436209 0.349274 0.061 Uiso 1 1 calc R U . . .
C27 C 0.2130(3) 0.3375(5) 0.36344(13) 0.0319(11) Uani 1 1 d . . . . .
C28 C 0.2757(3) 0.4220(4) 0.34906(13) 0.0291(11) Uani 1 1 d . . . . .
C29 C 0.3435(3) 0.5607(4) 0.32338(13) 0.0314(11) Uani 1 1 d . . . . .
C30 C 0.3641(3) 0.6757(5) 0.30117(15) 0.0395(12) Uani 1 1 d . . . . .

loop_
_atom_site_aniso_label
_atom_site_aniso_U_11
_atom_site_aniso_U_22
_atom_site_aniso_U_33
_atom_site_aniso_U_23
_atom_site_aniso_U_13
_atom_site_aniso_U_12
Ir1 0.02115(10) 0.02179(9) 0.02444(10) 0.00207(8) 0.00271(7) 0.00001(8)
F1 0.130(3) 0.0441(19) 0.0368(19) 0.0140(15) 0.021(2) 0.009(2)
F2 0.067(2) 0.0224(14) 0.062(2) 0.0061(14) 0.0195(17) 0.0052(14)
F3 0.0297(16) 0.090(3) 0.073(2) -0.034(2) -0.0060(16) -0.0081(17)
F4 0.0354(17) 0.092(3) 0.058(2) -0.0223(19) 0.0149(16) -0.0018(17)
F5 0.057(2) 0.069(2) 0.100(3) 0.048(2) 0.012(2) -0.0063(18)
F6 0.123(3) 0.122(4) 0.077(3) 0.072(3) -0.057(3) -0.073(3)
F7 0.204(5) 0.031(2) 0.129(4) 0.014(2) 0.101(4) 0.009(2)
N1 0.0233(19) 0.0206(19) 0.027(2) 0.0013(15) 0.0065(16) 0.0005(16)
N2 0.056(3) 0.031(2) 0.048(3) 0.012(2) 0.015(2) 0.005(2)
N3 0.031(2) 0.0206(19) 0.025(2) 0.0008(16) 0.0024(17) -0.0030(16)
N4 0.0257(19) 0.026(2) 0.024(2) 0.0049(16) 0.0026(17) 0.0037(17)
N5 0.036(2) 0.0237(19) 0.026(2) 0.0056(17) 0.0041(18) -0.0036(18)
N6 0.034(2) 0.036(2) 0.032(2) 0.0062(18) 0.0016(19) 0.0048(19)
N7 0.026(2) 0.030(2) 0.026(2) 0.0022(17) -0.0002(17) -0.0035(17)
C1 0.037(3) 0.022(2) 0.032(3) 0.003(2) 0.002(2) 0.000(2)
C2 0.060(3) 0.025(2) 0.035(3) 0.000(2) 0.004(3) 0.003(2)
C3 0.091(5) 0.044(3) 0.029(3) -0.009(3) 0.008(3) 0.012(3)
C4 0.078(4) 0.040(3) 0.027(3) 0.004(2) 0.009(3) 0.005(3)
C5 0.041(3) 0.028(2) 0.027(3) 0.002(2) 0.009(2) 0.004(2)
C6 0.033(3) 0.026(2) 0.030(3) 0.006(2) 0.009(2) 0.001(2)
C7 0.057(3) 0.040(3) 0.028(3) 0.009(2) 0.007(3) 0.009(3)
C8 0.033(3) 0.023(2) 0.052(3) 0.000(2) 0.006(3) 0.003(2)
C9 0.027(2) 0.026(2) 0.031(3) -0.001(2) 0.007(2) 0.000(2)
C10 0.019(2) 0.027(2) 0.031(3) 0.001(2) 0.003(2) -0.0016(19)
C11 0.027(2) 0.021(2) 0.026(2) 0.009(2) 0.006(2) 0.000(2)
C12 0.029(3) 0.035(3) 0.039(3) -0.002(2) 0.003(2) -0.001(2)
C13 0.031(3) 0.044(3) 0.040(3) -0.009(3) -0.004(2) -0.005(2)
C14 0.025(3) 0.048(3) 0.051(3) -0.002(3) 0.004(3) -0.003(2)
C15 0.031(3) 0.037(3) 0.040(3) -0.005(2) 0.014(2) 0.002(2)
C16 0.024(2) 0.029(2) 0.025(2) 0.007(2) 0.004(2) 0.001(2)
C17 0.028(2) 0.025(2) 0.023(2) 0.0058(19) 0.005(2) -0.001(2)
C18 0.038(3) 0.038(3) 0.030(3) 0.002(2) 0.012(2) -0.001(2)
C19 0.048(3) 0.030(3) 0.025(3) 0.001(2) 0.006(2) -0.005(2)
C20 0.045(3) 0.038(3) 0.030(3) -0.001(2) -0.005(2) -0.007(3)
C21 0.036(3) 0.036(3) 0.033(3) 0.000(2) 0.002(2) -0.002(2)
C22 0.067(4) 0.053(3) 0.029(3) -0.006(3) 0.013(3) -0.011(3)
C23 0.029(3) 0.031(3) 0.036(3) 0.000(2) 0.004(2) -0.005(2)
C24 0.035(3) 0.056(3) 0.031(3) 0.004(3) 0.007(2) -0.010(3)
C25 0.023(3) 0.079(4) 0.045(3) 0.016(3) 0.003(3) -0.002(3)
C26 0.031(3) 0.070(4) 0.050(4) 0.025(3) 0.003(3) 0.009(3)
C27 0.026(2) 0.040(3) 0.029(3) 0.004(2) 0.002(2) 0.002(2)
C28 0.029(3) 0.033(3) 0.026(3) 0.005(2) 0.002(2) 0.006(2)
C29 0.042(3) 0.031(3) 0.021(2) 0.004(2) 0.003(2) 0.000(2)
C30 0.045(3) 0.034(3) 0.038(3) 0.007(3) -0.001(3) 0.005(3)

loop_
_atom_type_symbol
_atom_type_description
_atom_type_scat_dispersion_real
_atom_type_scat_dispersion_imag
_atom_type_scat_source
C C 0.0033 0.0016 'International Tables Vol C Tables 4.2.6.8 and 6.1.1.4'
H H 0.0000 0.0000 'International Tables Vol C Tables 4.2.6.8 and 6.1.1.4'
F F 0.0171 0.0103 'International Tables Vol C Tables 4.2.6.8 and 6.1.1.4'
Ir Ir -1.4442 7.9887 'International Tables Vol C Tables 4.2.6.8 and 6.1.1.4'
N N 0.0061 0.0033 'International Tables Vol C Tables 4.2.6.8 and 6.1.1.4'

loop_
_geom_angle_atom_site_label_1
_geom_angle_atom_site_label_2
_geom_angle_atom_site_label_3
_geom_angle
_geom_angle_site_symmetry_1
_geom_angle_site_symmetry_3
_geom_angle_publ_flag
N1 Ir1 N3 174.76(13) . . ?
N1 Ir1 N4 95.10(13) . . ?
N1 Ir1 N7 87.54(13) . . ?
N3 Ir1 N4 88.78(13) . . ?
N3 Ir1 N7 96.82(14) . . ?
N4 Ir1 N7 76.45(13) . . ?
C10 Ir1 N1 80.46(15) . . ?
C10 Ir1 N3 96.13(15) . . ?
C10 Ir1 N4 171.59(15) . . ?
C10 Ir1 N7 96.14(15) . . ?
C10 Ir1 C11 89.73(16) . . ?
C11 Ir1 N1 95.95(16) . . ?
C11 Ir1 N3 79.99(16) . . ?
C11 Ir1 N4 97.86(15) . . ?
C11 Ir1 N7 173.61(15) . . ?
C1 N1 Ir1 124.2(3) . . ?
C1 N1 C5 119.0(4) . . ?
C5 N1 Ir1 116.8(3) . . ?
C8 N2 C7 114.3(4) . . ?
C17 N3 Ir1 117.0(3) . . ?
C21 N3 Ir1 124.2(3) . . ?
C21 N3 C17 118.8(4) . . ?
N5 N4 Ir1 136.7(3) . . ?
C28 N4 Ir1 115.8(3) . . ?
C28 N4 N5 107.4(3) . . ?
C29 N5 N4 102.8(3) . . ?
C28 N6 C29 99.1(4) . . ?
C23 N7 Ir1 126.6(3) . . ?
C23 N7 C27 118.3(4) . . ?
C27 N7 Ir1 115.0(3) . . ?
N1 C1 H1 118.5 . . ?
N1 C1 C2 123.0(4) . . ?
C2 C1 H1 118.5 . . ?
C1 C2 H2 120.8 . . ?
C1 C2 C3 118.4(5) . . ?
C3 C2 H2 120.8 . . ?
C2 C3 H3 120.6 . . ?
C4 C3 C2 118.8(5) . . ?
C4 C3 H3 120.6 . . ?
C3 C4 H4 119.3 . . ?
C5 C4 C3 121.4(5) . . ?
C5 C4 H4 119.3 . . ?
N1 C5 C4 119.5(4) . . ?
N1 C5 C6 112.4(4) . . ?
C4 C5 C6 128.1(4) . . ?
C7 C6 C5 126.6(4) . . ?
C7 C6 C10 117.1(4) . . ?
C10 C6 C5 116.3(4) . . ?
F1 C7 C6 120.0(5) . . ?
N2 C7 F1 113.4(4) . . ?
N2 C7 C6 126.5(5) . . ?
F2 C8 C9 118.7(5) . . ?
N2 C8 F2 114.2(4) . . ?
N2 C8 C9 127.1(5) . . ?
C8 C9 H9 121.0 . . ?
C8 C9 C10 118.0(4) . . ?
C10 C9 H9 121.0 . . ?
C6 C10 Ir1 114.0(3) . . ?
C9 C10 Ir1 128.9(3) . . ?
C9 C10 C6 117.0(4) . . ?
C12 C11 Ir1 126.5(3) . . ?
C12 C11 C16 119.2(4) . . ?
C16 C11 Ir1 114.3(3) . . ?
C11 C12 H12 120.6 . . ?
C13 C12 C11 118.8(5) . . ?
C13 C12 H12 120.6 . . ?
F3 C13 C12 118.3(5) . . ?
F3 C13 C14 117.9(4) . . ?
C14 C13 C12 123.8(5) . . ?
C13 C14 H14 121.6 . . ?
C13 C14 C15 116.8(4) . . ?
C15 C14 H14 121.6 . . ?
F4 C15 C14 116.6(4) . . ?
F4 C15 C16 120.1(4) . . ?
C14 C15 C16 123.3(5) . . ?
C11 C16 C17 116.3(4) . . ?
C15 C16 C11 118.2(4) . . ?
C15 C16 C17 125.6(4) . . ?
N3 C17 C16 112.3(4) . . ?
N3 C17 C18 119.6(4) . . ?
C18 C17 C16 128.1(4) . . ?
C17 C18 H18 119.2 . . ?
C19 C18 C17 121.6(4) . . ?
C19 C18 H18 119.2 . . ?
C18 C19 C22 121.1(5) . . ?
C20 C19 C18 117.3(4) . . ?
C20 C19 C22 121.7(5) . . ?
C19 C20 H20 119.8 . . ?
C21 C20 C19 120.5(5) . . ?
C21 C20 H20 119.8 . . ?
N3 C21 C20 122.2(4) . . ?
N3 C21 H21 118.9 . . ?
C20 C21 H21 118.9 . . ?
C19 C22 H22A 109.5 . . ?
C19 C22 H22B 109.5 . . ?
C19 C22 H22C 109.5 . . ?
H22A C22 H22B 109.5 . . ?
H22A C22 H22C 109.5 . . ?
H22B C22 H22C 109.5 . . ?
N7 C23 H23 118.4 . . ?
N7 C23 C24 123.2(4) . . ?
C24 C23 H23 118.4 . . ?
C23 C24 H24 120.7 . . ?
C23 C24 C25 118.6(5) . . ?
C25 C24 H24 120.7 . . ?
C24 C25 H25 120.5 . . ?
C26 C25 C24 119.0(5) . . ?
C26 C25 H25 120.5 . . ?
C25 C26 H26 120.2 . . ?
C25 C26 C27 119.7(5) . . ?
C27 C26 H26 120.2 . . ?
N7 C27 C26 121.1(4) . . ?
N7 C27 C28 113.8(4) . . ?
C26 C27 C28 125.1(4) . . ?
N4 C28 N6 113.5(4) . . ?
N4 C28 C27 118.6(4) . . ?
N6 C28 C27 127.9(4) . . ?
N5 C29 N6 117.1(4) . . ?
N5 C29 C30 121.9(4) . . ?
N6 C29 C30 121.0(4) . . ?
F5 C30 F7 102.9(5) . . ?
F5 C30 C29 114.2(4) . . ?
F6 C30 F5 105.2(5) . . ?
F6 C30 F7 107.2(5) . . ?
F6 C30 C29 114.5(4) . . ?
F7 C30 C29 111.9(4) . . ?

loop_
_geom_bond_atom_site_label_1
_geom_bond_atom_site_label_2
_geom_bond_distance
_geom_bond_site_symmetry_2
_geom_bond_publ_flag
Ir1 N1 2.044(3) . ?
Ir1 N3 2.045(3) . ?
Ir1 N4 2.099(3) . ?
Ir1 N7 2.168(4) . ?
Ir1 C10 2.004(4) . ?
Ir1 C11 2.012(4) . ?
F1 C7 1.349(5) . ?
F2 C8 1.358(5) . ?
F3 C13 1.359(5) . ?
F4 C15 1.358(5) . ?
F5 C30 1.320(6) . ?
F6 C30 1.279(6) . ?
F7 C30 1.320(6) . ?
N1 C1 1.346(5) . ?
N1 C5 1.364(5) . ?
N2 C7 1.312(6) . ?
N2 C8 1.308(6) . ?
N3 C17 1.370(5) . ?
N3 C21 1.354(5) . ?
N4 N5 1.358(5) . ?
N4 C28 1.334(5) . ?
N5 C29 1.321(5) . ?
N6 C28 1.345(5) . ?
N6 C29 1.351(6) . ?
N7 C23 1.336(5) . ?
N7 C27 1.360(6) . ?
C1 H1 0.9300 . ?
C1 C2 1.370(6) . ?
C2 H2 0.9300 . ?
C2 C3 1.378(7) . ?
C3 H3 0.9300 . ?
C3 C4 1.376(7) . ?
C4 H4 0.9300 . ?
C4 C5 1.372(7) . ?
C5 C6 1.468(6) . ?
C6 C7 1.380(6) . ?
C6 C10 1.416(6) . ?
C8 C9 1.367(6) . ?
C9 H9 0.9300 . ?
C9 C10 1.387(6) . ?
C11 C12 1.396(6) . ?
C11 C16 1.412(6) . ?
C12 H12 0.9300 . ?
C12 C13 1.375(6) . ?
C13 C14 1.361(7) . ?
C14 H14 0.9300 . ?
C14 C15 1.374(7) . ?
C15 C16 1.383(6) . ?
C16 C17 1.462(6) . ?
C17 C18 1.390(6) . ?
C18 H18 0.9300 . ?
C18 C19 1.386(6) . ?
C19 C20 1.377(6) . ?
C19 C22 1.505(6) . ?
C20 H20 0.9300 . ?
C20 C21 1.371(6) . ?
C21 H21 0.9300 . ?
C22 H22A 0.9600 . ?
C22 H22B 0.9600 . ?
C22 H22C 0.9600 . ?
C23 H23 0.9300 . ?
C23 C24 1.369(6) . ?
C24 H24 0.9300 . ?
C24 C25 1.390(7) . ?
C25 H25 0.9300 . ?
C25 C26 1.370(7) . ?
C26 H26 0.9300 . ?
C26 C27 1.386(6) . ?
C27 C28 1.451(6) . ?
C29 C30 1.475(6) . ?

loop_
_geom_torsion_atom_site_label_1
_geom_torsion_atom_site_label_2
_geom_torsion_atom_site_label_3
_geom_torsion_atom_site_label_4
_geom_torsion
_geom_torsion_site_symmetry_1
_geom_torsion_site_symmetry_2
_geom_torsion_site_symmetry_3
_geom_torsion_site_symmetry_4
_geom_torsion_publ_flag
Ir1 N1 C1 C2 179.8(4) . . . . ?
Ir1 N1 C5 C4 -179.8(4) . . . . ?
Ir1 N1 C5 C6 -0.1(5) . . . . ?
Ir1 N3 C17 C16 -3.7(5) . . . . ?
Ir1 N3 C17 C18 177.4(3) . . . . ?
Ir1 N3 C21 C20 -178.4(3) . . . . ?
Ir1 N4 N5 C29 176.7(3) . . . . ?
Ir1 N4 C28 N6 -177.7(3) . . . . ?
Ir1 N4 C28 C27 1.6(5) . . . . ?
Ir1 N7 C23 C24 175.6(4) . . . . ?
Ir1 N7 C27 C26 -173.7(4) . . . . ?
Ir1 N7 C27 C28 6.8(5) . . . . ?
Ir1 C11 C12 C13 -178.3(3) . . . . ?
Ir1 C11 C16 C15 179.0(3) . . . . ?
Ir1 C11 C16 C17 -1.2(5) . . . . ?
F2 C8 C9 C10 -179.6(4) . . . . ?
F3 C13 C14 C15 -179.5(5) . . . . ?
F4 C15 C16 C11 179.0(4) . . . . ?
F4 C15 C16 C17 -0.9(7) . . . . ?
N1 C1 C2 C3 0.8(8) . . . . ?
N1 C5 C6 C7 -178.8(5) . . . . ?
N1 C5 C6 C10 2.0(6) . . . . ?
N2 C8 C9 C10 0.7(8) . . . . ?
N3 C17 C18 C19 0.3(7) . . . . ?
N4 N5 C29 N6 0.5(5) . . . . ?
N4 N5 C29 C30 -179.8(4) . . . . ?
N5 N4 C28 N6 -0.1(5) . . . . ?
N5 N4 C28 C27 179.2(4) . . . . ?
N5 C29 C30 F5 7.4(7) . . . . ?
N5 C29 C30 F6 128.8(5) . . . . ?
N5 C29 C30 F7 -109.0(6) . . . . ?
N6 C29 C30 F5 -172.9(4) . . . . ?
N6 C29 C30 F6 -51.5(7) . . . . ?
N6 C29 C30 F7 70.7(6) . . . . ?
N7 C23 C24 C25 -2.5(8) . . . . ?
N7 C27 C28 N4 -5.7(6) . . . . ?
N7 C27 C28 N6 173.5(4) . . . . ?
C1 N1 C5 C4 1.1(7) . . . . ?
C1 N1 C5 C6 -179.2(4) . . . . ?
C1 C2 C3 C4 -0.3(8) . . . . ?
C2 C3 C4 C5 0.3(9) . . . . ?
C3 C4 C5 N1 -0.7(8) . . . . ?
C3 C4 C5 C6 179.7(5) . . . . ?
C4 C5 C6 C7 0.9(9) . . . . ?
C4 C5 C6 C10 -178.3(5) . . . . ?
C5 N1 C1 C2 -1.2(7) . . . . ?
C5 C6 C7 F1 1.2(8) . . . . ?
C5 C6 C7 N2 -178.5(5) . . . . ?
C5 C6 C10 Ir1 -3.0(5) . . . . ?
C5 C6 C10 C9 -179.9(4) . . . . ?
C7 N2 C8 F2 -179.0(4) . . . . ?
C7 N2 C8 C9 0.7(8) . . . . ?
C7 C6 C10 Ir1 177.7(4) . . . . ?
C7 C6 C10 C9 0.8(7) . . . . ?
C8 N2 C7 F1 178.9(4) . . . . ?
C8 N2 C7 C6 -1.5(8) . . . . ?
C8 C9 C10 Ir1 -177.8(3) . . . . ?
C8 C9 C10 C6 -1.4(6) . . . . ?
C10 C6 C7 F1 -179.6(4) . . . . ?
C10 C6 C7 N2 0.7(8) . . . . ?
C11 C12 C13 F3 178.0(4) . . . . ?
C11 C12 C13 C14 -0.2(8) . . . . ?
C11 C16 C17 N3 3.2(5) . . . . ?
C11 C16 C17 C18 -178.1(4) . . . . ?
C12 C11 C16 C15 -0.4(6) . . . . ?
C12 C11 C16 C17 179.4(4) . . . . ?
C12 C13 C14 C15 -1.2(8) . . . . ?
C13 C14 C15 F4 -178.2(4) . . . . ?
C13 C14 C15 C16 2.0(8) . . . . ?
C14 C15 C16 C11 -1.2(7) . . . . ?
C14 C15 C16 C17 179.0(5) . . . . ?
C15 C16 C17 N3 -177.0(4) . . . . ?
C15 C16 C17 C18 1.7(8) . . . . ?
C16 C11 C12 C13 1.1(7) . . . . ?
C16 C17 C18 C19 -178.4(4) . . . . ?
C17 N3 C21 C20 0.6(7) . . . . ?
C17 C18 C19 C20 2.2(7) . . . . ?
C17 C18 C19 C22 -176.2(4) . . . . ?
C18 C19 C20 C21 -3.3(7) . . . . ?
C19 C20 C21 N3 2.0(7) . . . . ?
C21 N3 C17 C16 177.2(4) . . . . ?
C21 N3 C17 C18 -1.7(6) . . . . ?
C22 C19 C20 C21 175.0(4) . . . . ?
C23 N7 C27 C26 3.1(7) . . . . ?
C23 N7 C27 C28 -176.4(4) . . . . ?
C23 C24 C25 C26 3.4(8) . . . . ?
C24 C25 C26 C27 -1.1(8) . . . . ?
C25 C26 C27 N7 -2.2(8) . . . . ?
C25 C26 C27 C28 177.3(5) . . . . ?
C26 C27 C28 N4 174.8(5) . . . . ?
C26 C27 C28 N6 -6.0(8) . . . . ?
C27 N7 C23 C24 -0.7(7) . . . . ?
C28 N4 N5 C29 -0.2(5) . . . . ?
C28 N6 C29 N5 -0.5(6) . . . . ?
C28 N6 C29 C30 179.8(4) . . . . ?
C29 N6 C28 N4 0.3(5) . . . . ?
C29 N6 C28 C27 -178.9(5) . . . . ?
